data_7028631
loop_
_publ_author_name
'Yang, Peng'
'Wang, Meng-Si'
'Shen, Jin-Jin'
'Li, Ming-Xing'
'Wang, Zhao-Xi'
'Shao, Min'
'He, Xiang'

_publ_section_title
;
 Seven novel coordination polymers constructed by rigid
 4-(4-carboxyphenyl)-terpyridine ligands: synthesis, structural diversity,
 luminescence and magnetic properties.
;
_journal_issue 3
_journal_name_full 'Dalton transactions (Cambridge, England : 2003)'
_journal_page_first 1460
_journal_page_last 1470
_journal_paper_doi 10.1039/c3dt52500g
_journal_volume 43
_journal_year 2014
_chemical_formula_sum 'C44 H28 Mn N6 O4'
_chemical_formula_weight 759.66
_chemical_name_systematic
; 
 ? 
;
_space_group_IT_number 2
_symmetry_cell_setting triclinic
_symmetry_space_group_name_Hall '-P 1'
_symmetry_space_group_name_H-M 'P -1'
_atom_sites_solution_hydrogens geom
_atom_sites_solution_primary direct
_atom_sites_solution_secondary difmap
_audit_creation_method SHELXL-97
_cell_angle_alpha 86.709(5)
_cell_angle_beta 79.071(5)
_cell_angle_gamma 66.811(3)
_cell_formula_units_Z 2
_cell_length_a 9.962(4)
_cell_length_b 10.641(4)
_cell_length_c 17.524(7)
_cell_measurement_temperature 293(2)
_cell_volume 1676.3(11)
_computing_cell_refinement 'Bruker SMART'
_computing_data_collection 'Bruker SMART'
_computing_data_reduction 'Bruker SAINT'
_computing_molecular_graphics 'Bruker SHELXTL'
_computing_publication_material 'Bruker SHELXTL'
_computing_structure_refinement 'Bruker SHELXTL'
_computing_structure_solution 'Bruker SHELXTL'
_diffrn_ambient_temperature 293(2)
_diffrn_measured_fraction_theta_full 0.960
_diffrn_measured_fraction_theta_max 0.960
_diffrn_radiation_monochromator graphite
_diffrn_radiation_source 'fine-focus sealed tube'
_diffrn_radiation_type MoK\a
_diffrn_radiation_wavelength 0.71073
_diffrn_reflns_av_R_equivalents 0.0244
_diffrn_reflns_av_sigmaI/netI 0.0529
_diffrn_reflns_limit_h_max 12
_diffrn_reflns_limit_h_min -11
_diffrn_reflns_limit_k_max 13
_diffrn_reflns_limit_k_min -11
_diffrn_reflns_limit_l_max 22
_diffrn_reflns_limit_l_min -22
_diffrn_reflns_number 10495
_diffrn_reflns_theta_full 27.44
_diffrn_reflns_theta_max 27.44
_diffrn_reflns_theta_min 2.08
_exptl_absorpt_coefficient_mu 0.452
_exptl_crystal_colour colourless
_exptl_crystal_density_diffrn 1.505
_exptl_crystal_density_method 'not measured'
_exptl_crystal_description block
_exptl_crystal_F_000 782
_exptl_crystal_size_max 0.160
_exptl_crystal_size_mid 0.100
_exptl_crystal_size_min 0.060
_refine_diff_density_max 3.329
_refine_diff_density_min -1.188
_refine_diff_density_rms 0.211
_refine_ls_extinction_method none
_refine_ls_goodness_of_fit_ref 1.453
_refine_ls_hydrogen_treatment mixed
_refine_ls_matrix_type full
_refine_ls_number_parameters 496
_refine_ls_number_reflns 7349
_refine_ls_number_restraints 102
_refine_ls_restrained_S_all 1.468
_refine_ls_R_factor_all 0.1392
_refine_ls_R_factor_gt 0.1155
_refine_ls_shift/su_max 0.002
_refine_ls_shift/su_mean 0.000
_refine_ls_structure_factor_coef Fsqd
_refine_ls_weighting_details 'calc w=1/[\s^2^(Fo^2^)+(0.2000P)^2^+0.0000P] where P=(Fo^2^+2Fc^2^)/3'
_refine_ls_weighting_scheme calc
_refine_ls_wR_factor_gt 0.3490
_refine_ls_wR_factor_ref 0.3815
_reflns_number_gt 5226
_reflns_number_total 7349
_reflns_threshold_expression >2sigma(I)
_cod_data_source_file c3dt52500g.txt
_cod_data_source_block added_by_encifer
_cod_depositor_comments
;
The following automatic conversions were performed:

'_symmetry_cell_setting' value 'Triclinic' changed to 'triclinic'
according to
/usr/data/users/saulius/automatic-downloads/current/RSC/lib/dictionaries/cif_core.dic
dictionary named 'cif_core.dic' version 2.4.2 from 2011-04-26.

Automatic conversion script
Id: cif_fix_values 2281 2013-09-26 08:29:07Z andrius 
;
_cod_original_sg_symbol_H-M 'P-1   '
_cod_database_code 7028631

loop_
_symmetry_equiv_pos_as_xyz
'x, y, z'
'-x, -y, -z'

loop_
_atom_site_label
_atom_site_type_symbol
_atom_site_fract_x
_atom_site_fract_y
_atom_site_fract_z
_atom_site_U_iso_or_equiv
_atom_site_adp_type
_atom_site_occupancy
_atom_site_symmetry_multiplicity
_atom_site_calc_flag
_atom_site_refinement_flags
C1 C 0.5707(5) 0.7976(5) 1.0271(3) 0.0220(10) Uani 1 1 d .
C2 C 0.5524(5) 0.6863(5) 1.0793(3) 0.0222(10) Uani 1 1 d .
C3 C 0.4529(6) 0.6298(5) 1.0685(3) 0.0257(10) Uani 1 1 d .
H3 H 0.4044 0.6561 1.0262 0.031 Uiso 1 1 calc R
C4 C 0.4246(6) 0.5349(5) 1.1196(3) 0.0265(11) Uani 1 1 d .
H4 H 0.3573 0.4989 1.1111 0.032 Uiso 1 1 calc R
C5 C 0.4953(6) 0.4929(5) 1.1831(3) 0.0254(10) Uani 1 1 d .
C6 C 0.5999(6) 0.5465(5) 1.1930(3) 0.0281(11) Uani 1 1 d .
H6 H 0.6488 0.5195 1.2351 0.034 Uiso 1 1 calc R
C7 C 0.6311(6) 0.6388(5) 1.1409(3) 0.0268(11) Uani 1 1 d .
H7 H 0.7041 0.6694 1.1467 0.032 Uiso 1 1 calc R
C8 C 0.4578(6) 0.3946(5) 1.2380(3) 0.0252(10) Uani 1 1 d .
C9 C 0.4120(6) 0.3001(5) 1.2111(3) 0.0272(11) Uani 1 1 d .
H9 H 0.4099 0.2952 1.1586 0.033 Uiso 1 1 calc R
C10 C 0.3689(6) 0.2123(5) 1.2635(3) 0.0240(10) Uani 1 1 d .
C11 C 0.4252(6) 0.2988(5) 1.3646(3) 0.0262(11) Uani 1 1 d .
C12 C 0.4663(6) 0.3927(5) 1.3164(3) 0.0303(12) Uani 1 1 d .
H12 H 0.4987 0.4526 1.3366 0.036 Uiso 1 1 calc R
C13 C 0.4367(6) 0.2897(6) 1.4484(3) 0.0322(12) Uani 1 1 d D
C14 C 0.4110(8) 0.3875(11) 1.4968(6) 0.087(3) Uani 1 1 d DU
H14 H 0.3825 0.4744 1.4759 0.104 Uiso 1 1 calc R
C15 C 0.4577(8) 0.2659(9) 1.6010(4) 0.0638(19) Uani 1 1 d DU
H15 H 0.4649 0.2585 1.6533 0.077 Uiso 1 1 calc R
C16 C 0.4192(9) 0.3827(10) 1.5725(5) 0.083(3) Uani 1 1 d DU
H16 H 0.3977 0.4606 1.6018 0.100 Uiso 1 1 calc R
C17 C 0.4809(9) 0.1545(11) 1.4785(6) 0.085(2) Uani 1 1 d DU
H17 H 0.5017 0.0778 1.4483 0.102 Uiso 1 1 calc R
C18 C 0.3188(6) 0.1106(5) 1.2359(3) 0.0228(10) Uani 1 1 d .
C19 C 0.2904(7) 0.0145(6) 1.2873(3) 0.0351(13) Uani 1 1 d .
H19 H 0.2981 0.0163 1.3393 0.042 Uiso 1 1 calc R
C20 C 0.2512(7) -0.0820(6) 1.2604(3) 0.0387(14) Uani 1 1 d .
H20 H 0.2340 -0.1476 1.2935 0.046 Uiso 1 1 calc R
C21 C 0.2374(6) -0.0809(5) 1.1829(3) 0.0303(12) Uani 1 1 d .
H21 H 0.2100 -0.1466 1.1653 0.036 Uiso 1 1 calc R
C22 C 0.3034(6) 0.1038(5) 1.1599(3) 0.0259(11) Uani 1 1 d .
H22 H 0.3227 0.1670 1.1254 0.031 Uiso 1 1 calc R
C23 C -0.0614(5) -0.8013(5) 0.9682(3) 0.0213(10) Uani 1 1 d .
C24 C -0.0563(5) -0.6865(5) 0.9144(3) 0.0219(10) Uani 1 1 d .
C25 C -0.0858(6) -0.5581(5) 0.9438(3) 0.0245(10) Uani 1 1 d .
H25 H -0.1182 -0.5402 0.9969 0.029 Uiso 1 1 calc R
C26 C -0.0677(5) -0.4559(5) 0.8953(3) 0.0242(10) Uani 1 1 d .
H26 H -0.0888 -0.3703 0.9161 0.029 Uiso 1 1 calc R
C27 C -0.0180(6) -0.4807(5) 0.8155(3) 0.0237(10) Uani 1 1 d .
C28 C 0.0048(6) -0.6084(5) 0.7860(3) 0.0270(11) Uani 1 1 d .
H28 H 0.0339 -0.6255 0.7327 0.032 Uiso 1 1 calc R
C29 C -0.0148(6) -0.7094(5) 0.8341(3) 0.0269(11) Uani 1 1 d .
H29 H -0.0002 -0.7930 0.8130 0.032 Uiso 1 1 calc R
C30 C 0.0201(6) -0.3783(5) 0.7634(3) 0.0231(10) Uani 1 1 d .
C31 C 0.0691(6) -0.2881(5) 0.7921(3) 0.0252(11) Uani 1 1 d .
H31 H 0.0707 -0.2857 0.8448 0.030 Uiso 1 1 calc R
C32 C 0.1160(6) -0.2010(5) 0.7413(3) 0.0223(10) Uani 1 1 d .
C33 C 0.0568(6) -0.2799(5) 0.6381(3) 0.0264(11) Uani 1 1 d .
C34 C 0.0120(6) -0.3732(5) 0.6848(3) 0.0270(11) Uani 1 1 d .
H34 H -0.0224 -0.4305 0.6637 0.032 Uiso 1 1 calc R
C35 C 0.1801(6) -0.1099(5) 0.7686(3) 0.0229(10) Uani 1 1 d .
C36 C 0.1827(6) -0.0950(5) 0.8462(3) 0.0264(11) Uani 1 1 d .
H36 H 0.1362 -0.1388 0.8827 0.032 Uiso 1 1 calc R
C37 C 0.3132(6) 0.0429(5) 0.8183(3) 0.0263(11) Uani 1 1 d .
H37 H 0.3612 0.0930 0.8346 0.032 Uiso 1 1 calc R
C38 C 0.3117(7) 0.0377(5) 0.7398(3) 0.0326(12) Uani 1 1 d .
H38 H 0.3554 0.0855 0.7046 0.039 Uiso 1 1 calc R
C39 C 0.2448(6) -0.0390(6) 0.7142(3) 0.0309(12) Uani 1 1 d .
H39 H 0.2426 -0.0437 0.6616 0.037 Uiso 1 1 calc R
C40 C 0.0487(6) -0.2702(6) 0.5539(3) 0.0336(12) Uani 1 1 d D
C41 C 0.0150(9) -0.1397(11) 0.5223(6) 0.087(2) Uani 1 1 d DU
H41 H -0.0033 -0.0628 0.5518 0.105 Uiso 1 1 calc R
C42 C 0.0685(9) -0.3664(11) 0.4297(5) 0.084(3) Uani 1 1 d DU
H42 H 0.0866 -0.4431 0.4002 0.101 Uiso 1 1 calc R
C43 C 0.0374(8) -0.2454(9) 0.4006(4) 0.0682(19) Uani 1 1 d DU
H43 H 0.0335 -0.2367 0.3479 0.082 Uiso 1 1 calc R
C44 C 0.0725(8) -0.3716(10) 0.5056(6) 0.086(3) Uani 1 1 d DU
H44 H 0.0950 -0.4576 0.5275 0.103 Uiso 1 1 calc R
Mn1 Mn 0.24901(7) 0.00455(6) 1.00258(3) 0.0204(3) Uani 1 1 d .
N1 N 0.2485(5) -0.0210(4) 0.8722(2) 0.0238(9) Uani 1 1 d .
N2 N 0.2618(5) 0.0107(4) 1.1322(2) 0.0243(9) Uani 1 1 d .
N3 N 0.4903(9) 0.1474(10) 1.5599(5) 0.103(3) Uani 1 1 d DU
N4 N 0.0108(9) -0.1345(10) 0.4402(5) 0.109(3) Uani 1 1 d DU
N5 N 0.1103(5) -0.1977(4) 0.6654(2) 0.0259(9) Uani 1 1 d .
N6 N 0.3739(5) 0.2129(4) 1.3390(2) 0.0247(9) Uani 1 1 d .
O1 O 0.0256(4) -0.8330(3) 1.01638(19) 0.0263(8) Uani 1 1 d .
O2 O -0.1490(4) -0.8549(4) 0.9616(2) 0.0320(9) Uani 1 1 d .
O3 O 0.6795(4) 0.8270(4) 1.0294(2) 0.0293(8) Uani 1 1 d .
O4 O 0.4750(4) 0.8534(3) 0.9845(2) 0.0270(8) Uani 1 1 d .

loop_
_atom_site_aniso_label
_atom_site_aniso_U_11
_atom_site_aniso_U_22
_atom_site_aniso_U_33
_atom_site_aniso_U_23
_atom_site_aniso_U_13
_atom_site_aniso_U_12
C1 0.027(3) 0.020(2) 0.020(2) -0.0008(18) -0.0018(19) -0.0116(19)
C2 0.026(3) 0.016(2) 0.027(2) 0.0033(18) -0.0049(19) -0.0122(18)
C3 0.030(3) 0.029(2) 0.028(2) 0.007(2) -0.014(2) -0.019(2)
C4 0.032(3) 0.028(2) 0.030(3) 0.005(2) -0.012(2) -0.020(2)
C5 0.031(3) 0.021(2) 0.028(2) 0.0052(19) -0.007(2) -0.013(2)
C6 0.035(3) 0.030(3) 0.028(3) 0.010(2) -0.017(2) -0.017(2)
C7 0.029(3) 0.028(2) 0.032(3) 0.008(2) -0.013(2) -0.017(2)
C8 0.029(3) 0.025(2) 0.024(2) 0.0038(19) -0.007(2) -0.013(2)
C9 0.039(3) 0.033(3) 0.018(2) 0.009(2) -0.010(2) -0.022(2)
C10 0.028(3) 0.026(2) 0.023(2) 0.0068(19) -0.007(2) -0.016(2)
C11 0.035(3) 0.027(2) 0.019(2) 0.0033(19) -0.004(2) -0.016(2)
C12 0.040(3) 0.029(3) 0.029(3) 0.002(2) -0.009(2) -0.020(2)
C13 0.040(3) 0.036(3) 0.027(3) 0.004(2) -0.005(2) -0.023(2)
C14 0.111(7) 0.079(5) 0.077(5) 0.010(4) -0.016(5) -0.045(5)
C15 0.085(4) 0.078(4) 0.043(3) 0.010(3) -0.013(3) -0.048(4)
C16 0.112(7) 0.069(5) 0.073(5) 0.004(4) -0.016(5) -0.040(5)
C17 0.090(5) 0.094(5) 0.075(4) 0.014(4) -0.018(4) -0.041(4)
C18 0.029(3) 0.024(2) 0.021(2) 0.0023(18) -0.0037(19) -0.017(2)
C19 0.055(4) 0.043(3) 0.021(2) 0.006(2) -0.009(2) -0.034(3)
C20 0.066(4) 0.043(3) 0.028(3) 0.011(2) -0.011(3) -0.044(3)
C21 0.044(3) 0.033(3) 0.027(3) 0.000(2) -0.006(2) -0.028(2)
C22 0.034(3) 0.024(2) 0.029(3) 0.006(2) -0.011(2) -0.018(2)
C23 0.025(2) 0.020(2) 0.021(2) 0.0014(18) -0.0042(18) -0.0112(19)
C24 0.025(3) 0.024(2) 0.025(2) 0.0066(19) -0.0083(19) -0.0171(19)
C25 0.034(3) 0.030(2) 0.015(2) 0.0009(18) -0.0042(19) -0.018(2)
C26 0.032(3) 0.024(2) 0.022(2) 0.0023(18) -0.009(2) -0.016(2)
C27 0.031(3) 0.022(2) 0.025(2) 0.0054(19) -0.009(2) -0.017(2)
C28 0.039(3) 0.028(2) 0.020(2) 0.0025(19) -0.006(2) -0.019(2)
C29 0.037(3) 0.026(2) 0.024(2) 0.0010(19) -0.007(2) -0.019(2)
C30 0.029(3) 0.024(2) 0.021(2) 0.0059(18) -0.0064(19) -0.015(2)
C31 0.035(3) 0.030(2) 0.018(2) 0.0069(19) -0.007(2) -0.020(2)
C32 0.030(3) 0.022(2) 0.020(2) 0.0051(18) -0.0036(19) -0.017(2)
C33 0.038(3) 0.025(2) 0.020(2) 0.0026(19) -0.007(2) -0.017(2)
C34 0.037(3) 0.028(2) 0.023(2) 0.002(2) -0.008(2) -0.019(2)
C35 0.028(3) 0.024(2) 0.022(2) 0.0039(19) -0.0038(19) -0.017(2)
C36 0.036(3) 0.028(2) 0.025(2) 0.005(2) -0.007(2) -0.022(2)
C37 0.031(3) 0.028(2) 0.028(2) -0.002(2) -0.006(2) -0.019(2)
C38 0.048(3) 0.036(3) 0.023(3) 0.002(2) 0.002(2) -0.031(3)
C39 0.043(3) 0.037(3) 0.019(2) -0.001(2) -0.001(2) -0.025(2)
C40 0.042(3) 0.045(3) 0.021(2) 0.004(2) -0.005(2) -0.025(3)
C41 0.112(5) 0.092(5) 0.072(4) 0.007(4) -0.023(4) -0.051(4)
C42 0.118(7) 0.079(5) 0.070(5) 0.009(4) -0.021(5) -0.054(5)
C43 0.100(5) 0.088(4) 0.048(3) 0.010(3) -0.027(3) -0.066(4)
C44 0.115(7) 0.075(5) 0.079(5) 0.008(4) -0.014(5) -0.052(5)
Mn1 0.0272(5) 0.0228(5) 0.0186(5) 0.0049(3) -0.0090(3) -0.0160(4)
N1 0.031(2) 0.026(2) 0.019(2) 0.0013(16) -0.0067(17) -0.0151(18)
N2 0.031(2) 0.028(2) 0.020(2) 0.0005(16) -0.0040(17) -0.0172(18)
N3 0.113(5) 0.110(5) 0.083(4) 0.015(4) -0.018(4) -0.041(4)
N4 0.133(5) 0.115(5) 0.087(4) 0.012(4) -0.025(4) -0.055(4)
N5 0.040(3) 0.029(2) 0.0158(19) 0.0029(16) -0.0055(17) -0.0209(19)
N6 0.033(2) 0.028(2) 0.0167(19) 0.0022(16) -0.0017(16) -0.0181(18)
O1 0.0285(19) 0.0309(18) 0.0245(17) 0.0064(14) -0.0099(14) -0.0154(15)
O2 0.039(2) 0.037(2) 0.034(2) 0.0123(16) -0.0130(17) -0.0287(18)
O3 0.036(2) 0.0329(19) 0.0304(19) 0.0105(15) -0.0128(16) -0.0241(17)
O4 0.0285(19) 0.0270(17) 0.0270(18) 0.0060(14) -0.0085(15) -0.0117(15)

loop_
_atom_type_symbol
_atom_type_description
_atom_type_scat_dispersion_real
_atom_type_scat_dispersion_imag
_atom_type_scat_source
C C 0.0033 0.0016 'International Tables Vol C Tables 4.2.6.8 and 6.1.1.4'
H H 0.0000 0.0000 'International Tables Vol C Tables 4.2.6.8 and 6.1.1.4'
Mn Mn 0.3368 0.7283 'International Tables Vol C Tables 4.2.6.8 and 6.1.1.4'
N N 0.0061 0.0033 'International Tables Vol C Tables 4.2.6.8 and 6.1.1.4'
O O 0.0106 0.0060 'International Tables Vol C Tables 4.2.6.8 and 6.1.1.4'

loop_
_geom_angle_atom_site_label_1
_geom_angle_atom_site_label_2
_geom_angle_atom_site_label_3
_geom_angle
_geom_angle_site_symmetry_1
_geom_angle_site_symmetry_3
O3 C1 O4 125.4(4) . .
O3 C1 C2 117.3(4) . .
O4 C1 C2 117.3(4) . .
C3 C2 C7 118.4(4) . .
C3 C2 C1 119.9(4) . .
C7 C2 C1 121.7(4) . .
C4 C3 C2 121.2(4) . .
C4 C3 H3 119.4 . .
C2 C3 H3 119.4 . .
C3 C4 C5 121.0(4) . .
C3 C4 H4 119.5 . .
C5 C4 H4 119.5 . .
C4 C5 C6 118.1(4) . .
C4 C5 C8 119.3(5) . .
C6 C5 C8 122.6(4) . .
C7 C6 C5 121.0(4) . .
C7 C6 H6 119.5 . .
C5 C6 H6 119.5 . .
C6 C7 C2 120.2(4) . .
C6 C7 H7 119.9 . .
C2 C7 H7 119.9 . .
C12 C8 C9 117.7(5) . .
C12 C8 C5 122.6(5) . .
C9 C8 C5 119.7(4) . .
C8 C9 C10 119.8(4) . .
C8 C9 H9 120.1 . .
C10 C9 H9 120.1 . .
N6 C10 C9 122.3(5) . .
N6 C10 C18 117.0(4) . .
C9 C10 C18 120.7(4) . .
N6 C11 C12 123.0(4) . .
N6 C11 C13 116.1(4) . .
C12 C11 C13 120.9(5) . .
C8 C12 C11 118.9(5) . .
C8 C12 H12 120.6 . .
C11 C12 H12 120.6 . .
C14 C13 C17 116.6(7) . .
C14 C13 C11 128.6(6) . .
C17 C13 C11 114.8(6) . .
C13 C14 C16 129.9(9) . .
C13 C14 H14 115.0 . .
C16 C14 H14 115.0 . .
C16 C15 N3 124.4(8) . .
C16 C15 H15 117.8 . .
N3 C15 H15 117.8 . .
C15 C16 C14 115.3(10) . .
C15 C16 H16 122.3 . .
C14 C16 H16 122.3 . .
C13 C17 N3 114.2(9) . .
C13 C17 H17 122.9 . .
N3 C17 H17 122.9 . .
C22 C18 C19 117.6(5) . .
C22 C18 C10 122.4(4) . .
C19 C18 C10 120.0(4) . .
C20 C19 C18 119.4(5) . .
C20 C19 H19 120.3 . .
C18 C19 H19 120.3 . .
C19 C20 C21 119.3(5) . .
C19 C20 H20 120.4 . .
C21 C20 H20 120.4 . .
N2 C21 C20 123.0(5) . .
N2 C21 H21 118.5 . .
C20 C21 H21 118.5 . .
N2 C22 C18 124.1(4) . .
N2 C22 H22 118.0 . .
C18 C22 H22 118.0 . .
O2 C23 O1 126.2(4) . .
O2 C23 C24 118.2(4) . .
O1 C23 C24 115.6(4) . .
C25 C24 C29 118.6(4) . .
C25 C24 C23 120.8(4) . .
C29 C24 C23 120.5(4) . .
C24 C25 C26 121.2(4) . .
C24 C25 H25 119.4 . .
C26 C25 H25 119.4 . .
C25 C26 C27 120.5(4) . .
C25 C26 H26 119.8 . .
C27 C26 H26 119.8 . .
C26 C27 C28 117.9(4) . .
C26 C27 C30 121.5(4) . .
C28 C27 C30 120.4(4) . .
C29 C28 C27 121.5(4) . .
C29 C28 H28 119.3 . .
C27 C28 H28 119.3 . .
C28 C29 C24 120.2(4) . .
C28 C29 H29 119.9 . .
C24 C29 H29 119.9 . .
C31 C30 C34 118.1(4) . .
C31 C30 C27 120.5(4) . .
C34 C30 C27 121.4(4) . .
C30 C31 C32 119.7(4) . .
C30 C31 H31 120.1 . .
C32 C31 H31 120.1 . .
N5 C32 C31 122.0(4) . .
N5 C32 C35 116.4(4) . .
C31 C32 C35 121.5(4) . .
N5 C33 C34 122.9(4) . .
N5 C33 C40 116.6(4) . .
C34 C33 C40 120.5(5) . .
C30 C34 C33 118.8(5) . .
C30 C34 H34 120.6 . .
C33 C34 H34 120.6 . .
C36 C35 C39 117.7(5) . .
C36 C35 C32 122.7(4) . .
C39 C35 C32 119.6(4) . .
N1 C36 C35 124.2(5) . .
N1 C36 H36 117.9 . .
C35 C36 H36 117.9 . .
N1 C37 C38 123.1(5) . .
N1 C37 H37 118.4 . .
C38 C37 H37 118.4 . .
C39 C38 C37 119.4(5) . .
C39 C38 H38 120.3 . .
C37 C38 H38 120.3 . .
C38 C39 C35 118.9(5) . .
C38 C39 H39 120.5 . .
C35 C39 H39 120.5 . .
C44 C40 C41 116.9(7) . .
C44 C40 C33 127.2(6) . .
C41 C40 C33 115.9(6) . .
C40 C41 N4 114.5(9) . .
C40 C41 H41 122.8 . .
N4 C41 H41 122.8 . .
C43 C42 C44 114.5(9) . .
C43 C42 H42 122.8 . .
C44 C42 H42 122.8 . .
C42 C43 N4 124.7(9) . .
C42 C43 H43 117.6 . .
N4 C43 H43 117.6 . .
C40 C44 C42 128.5(9) . .
C40 C44 H44 115.7 . .
C42 C44 H44 115.7 . .
O4 Mn1 O3 92.73(14) 1_545 2_667
O4 Mn1 O1 176.22(11) 1_545 1_565
O3 Mn1 O1 83.67(14) 2_667 1_565
O4 Mn1 O2 94.38(14) 1_545 2_547
O3 Mn1 O2 172.85(14) 2_667 2_547
O1 Mn1 O2 89.23(14) 1_565 2_547
O4 Mn1 N2 87.83(14) 1_545 .
O3 Mn1 N2 94.90(14) 2_667 .
O1 Mn1 N2 93.61(14) 1_565 .
O2 Mn1 N2 84.69(14) 2_547 .
O4 Mn1 N1 88.23(14) 1_545 .
O3 Mn1 N1 88.02(14) 2_667 .
O1 Mn1 N1 90.49(14) 1_565 .
O2 Mn1 N1 92.88(14) 2_547 .
N2 Mn1 N1 175.20(13) . .
C37 N1 C36 116.7(4) . .
C37 N1 Mn1 119.7(3) . .
C36 N1 Mn1 123.5(3) . .
C21 N2 C22 116.7(4) . .
C21 N2 Mn1 122.4(3) . .
C22 N2 Mn1 120.8(3) . .
C15 N3 C17 119.5(9) . .
C43 N4 C41 120.9(9) . .
C33 N5 C32 118.4(4) . .
C10 N6 C11 118.2(4) . .
C23 O1 Mn1 126.8(3) . 1_545
C23 O2 Mn1 151.1(3) . 2_547
C1 O3 Mn1 138.7(3) . 2_667
C1 O4 Mn1 135.1(3) . 1_565

loop_
_geom_bond_atom_site_label_1
_geom_bond_atom_site_label_2
_geom_bond_distance
_geom_bond_site_symmetry_2
C1 O3 1.249(6) .
C1 O4 1.262(6) .
C1 C2 1.502(6) .
C2 C3 1.391(6) .
C2 C7 1.407(7) .
C3 C4 1.388(6) .
C3 H3 0.9300 .
C4 C5 1.388(7) .
C4 H4 0.9300 .
C5 C6 1.411(7) .
C5 C8 1.488(7) .
C6 C7 1.387(6) .
C6 H6 0.9300 .
C7 H7 0.9300 .
C8 C12 1.390(7) .
C8 C9 1.393(7) .
C9 C10 1.403(7) .
C9 H9 0.9300 .
C10 N6 1.333(6) .
C10 C18 1.494(7) .
C11 N6 1.342(6) .
C11 C12 1.405(7) .
C11 C13 1.489(7) .
C12 H12 0.9300 .
C13 C14 1.294(12) .
C13 C17 1.430(12) .
C14 C16 1.341(13) .
C14 H14 0.9300 .
C15 C16 1.251(12) .
C15 N3 1.381(12) .
C15 H15 0.9300 .
C16 H16 0.9300 .
C17 N3 1.442(13) .
C17 H17 0.9300 .
C18 C22 1.379(7) .
C18 C19 1.400(7) .
C19 C20 1.368(7) .
C19 H19 0.9300 .
C20 C21 1.390(7) .
C20 H20 0.9300 .
C21 N2 1.343(6) .
C21 H21 0.9300 .
C22 N2 1.358(6) .
C22 H22 0.9300 .
C23 O2 1.240(6) .
C23 O1 1.261(6) .
C23 C24 1.511(6) .
C24 C25 1.388(6) .
C24 C29 1.396(7) .
C25 C26 1.388(6) .
C25 H25 0.9300 .
C26 C27 1.395(7) .
C26 H26 0.9300 .
C27 C28 1.400(7) .
C27 C30 1.498(6) .
C28 C29 1.380(6) .
C28 H28 0.9300 .
C29 H29 0.9300 .
C30 C31 1.390(7) .
C30 C34 1.390(7) .
C31 C32 1.400(6) .
C31 H31 0.9300 .
C32 N5 1.340(6) .
C32 C35 1.494(7) .
C33 N5 1.338(6) .
C33 C34 1.405(7) .
C33 C40 1.487(7) .
C34 H34 0.9300 .
C35 C36 1.385(7) .
C35 C39 1.400(7) .
C36 N1 1.348(6) .
C36 H36 0.9300 .
C37 N1 1.345(6) .
C37 C38 1.384(7) .
C37 H37 0.9300 .
C38 C39 1.376(7) .
C38 H38 0.9300 .
C39 H39 0.9300 .
C40 C44 1.329(11) .
C40 C41 1.400(11) .
C41 N4 1.445(12) .
C41 H41 0.9300 .
C42 C43 1.297(12) .
C42 C44 1.336(13) .
C42 H42 0.9300 .
C43 N4 1.313(12) .
C43 H43 0.9300 .
C44 H44 0.9300 .
Mn1 O4 2.166(4) 1_545
Mn1 O3 2.184(4) 2_667
Mn1 O1 2.194(4) 1_565
Mn1 O2 2.196(4) 2_547
Mn1 N2 2.305(4) .
Mn1 N1 2.317(4) .
O1 Mn1 2.194(4) 1_545
O2 Mn1 2.196(4) 2_547
O3 Mn1 2.184(4) 2_667
O4 Mn1 2.166(4) 1_565

loop_
_geom_torsion_atom_site_label_1
_geom_torsion_atom_site_label_2
_geom_torsion_atom_site_label_3
_geom_torsion_atom_site_label_4
_geom_torsion
_geom_torsion_site_symmetry_1
_geom_torsion_site_symmetry_4
O3 C1 C2 C3 -167.0(5) . .
O4 C1 C2 C3 12.9(7) . .
O3 C1 C2 C7 14.6(7) . .
O4 C1 C2 C7 -165.5(5) . .
C7 C2 C3 C4 3.8(7) . .
C1 C2 C3 C4 -174.7(4) . .
C2 C3 C4 C5 -0.2(8) . .
C3 C4 C5 C6 -1.8(7) . .
C3 C4 C5 C8 177.9(5) . .
C4 C5 C6 C7 0.2(8) . .
C8 C5 C6 C7 -179.5(5) . .
C5 C6 C7 C2 3.4(8) . .
C3 C2 C7 C6 -5.3(7) . .
C1 C2 C7 C6 173.1(4) . .
C4 C5 C8 C12 -150.4(5) . .
C6 C5 C8 C12 29.2(8) . .
C4 C5 C8 C9 29.5(7) . .
C6 C5 C8 C9 -150.9(5) . .
C12 C8 C9 C10 3.3(8) . .
C5 C8 C9 C10 -176.6(5) . .
C8 C9 C10 N6 -1.9(8) . .
C8 C9 C10 C18 179.7(5) . .
C9 C8 C12 C11 -1.6(8) . .
C5 C8 C12 C11 178.4(5) . .
N6 C11 C12 C8 -1.9(8) . .
C13 C11 C12 C8 178.1(5) . .
N6 C11 C13 C14 -143.0(5) . .
C12 C11 C13 C14 37.1(8) . .
N6 C11 C13 C17 36.4(6) . .
C12 C11 C13 C17 -143.6(5) . .
C17 C13 C14 C16 0.0(3) . .
C11 C13 C14 C16 179.3(6) . .
N3 C15 C16 C14 -0.2(4) . .
C13 C14 C16 C15 0.1(4) . .
C14 C13 C17 N3 0.0(3) . .
C11 C13 C17 N3 -179.4(5) . .
N6 C10 C18 C22 177.4(5) . .
C9 C10 C18 C22 -4.2(8) . .
N6 C10 C18 C19 -4.8(7) . .
C9 C10 C18 C19 173.6(5) . .
C22 C18 C19 C20 0.9(9) . .
C10 C18 C19 C20 -177.0(5) . .
C18 C19 C20 C21 -1.3(9) . .
C19 C20 C21 N2 0.5(9) . .
C19 C18 C22 N2 0.4(8) . .
C10 C18 C22 N2 178.3(5) . .
O2 C23 C24 C25 121.2(5) . .
O1 C23 C24 C25 -58.6(6) . .
O2 C23 C24 C29 -62.0(6) . .
O1 C23 C24 C29 118.2(5) . .
C29 C24 C25 C26 -3.1(7) . .
C23 C24 C25 C26 173.8(4) . .
C24 C25 C26 C27 -0.5(7) . .
C25 C26 C27 C28 3.4(7) . .
C25 C26 C27 C30 -172.5(5) . .
C26 C27 C28 C29 -2.7(8) . .
C30 C27 C28 C29 173.2(5) . .
C27 C28 C29 C24 -0.9(8) . .
C25 C24 C29 C28 3.8(7) . .
C23 C24 C29 C28 -173.1(5) . .
C26 C27 C30 C31 27.9(7) . .
C28 C27 C30 C31 -147.9(5) . .
C26 C27 C30 C34 -154.0(5) . .
C28 C27 C30 C34 30.2(7) . .
C34 C30 C31 C32 -3.4(8) . .
C27 C30 C31 C32 174.7(5) . .
C30 C31 C32 N5 2.5(8) . .
C30 C31 C32 C35 -175.4(5) . .
C31 C30 C34 C33 1.5(8) . .
C27 C30 C34 C33 -176.6(5) . .
N5 C33 C34 C30 1.6(8) . .
C40 C33 C34 C30 -179.5(5) . .
N5 C32 C35 C36 175.0(5) . .
C31 C32 C35 C36 -7.0(8) . .
N5 C32 C35 C39 -7.0(7) . .
C31 C32 C35 C39 171.0(5) . .
C39 C35 C36 N1 -2.7(8) . .
C32 C35 C36 N1 175.3(5) . .
N1 C37 C38 C39 -1.8(9) . .
C37 C38 C39 C35 -0.1(9) . .
C36 C35 C39 C38 2.2(8) . .
C32 C35 C39 C38 -175.9(5) . .
N5 C33 C40 C44 143.9(5) . .
C34 C33 C40 C44 -35.1(8) . .
N5 C33 C40 C41 -34.8(7) . .
C34 C33 C40 C41 146.2(5) . .
C44 C40 C41 N4 0.0(2) . .
C33 C40 C41 N4 178.9(5) . .
C44 C42 C43 N4 -0.1(4) . .
C41 C40 C44 C42 -0.1(3) . .
C33 C40 C44 C42 -178.8(6) . .
C43 C42 C44 C40 0.1(4) . .
C38 C37 N1 C36 1.4(8) . .
C38 C37 N1 Mn1 -177.0(4) . .
C35 C36 N1 C37 0.9(8) . .
C35 C36 N1 Mn1 179.3(4) . .
O4 Mn1 N1 C37 -80.0(4) 1_545 .
O3 Mn1 N1 C37 12.8(4) 2_667 .
O1 Mn1 N1 C37 96.5(4) 1_565 .
O2 Mn1 N1 C37 -174.3(4) 2_547 .
N2 Mn1 N1 C37 -114.9(15) . .
O4 Mn1 N1 C36 101.8(4) 1_545 .
O3 Mn1 N1 C36 -165.5(4) 2_667 .
O1 Mn1 N1 C36 -81.8(4) 1_565 .
O2 Mn1 N1 C36 7.5(4) 2_547 .
N2 Mn1 N1 C36 66.8(17) . .
C20 C21 N2 C22 0.8(8) . .
C20 C21 N2 Mn1 177.1(5) . .
C18 C22 N2 C21 -1.2(8) . .
C18 C22 N2 Mn1 -177.6(4) . .
O4 Mn1 N2 C21 -83.0(4) 1_545 .
O3 Mn1 N2 C21 -175.6(4) 2_667 .
O1 Mn1 N2 C21 100.5(4) 1_565 .
O2 Mn1 N2 C21 11.6(4) 2_547 .
N1 Mn1 N2 C21 -48.1(17) . .
O4 Mn1 N2 C22 93.1(4) 1_545 .
O3 Mn1 N2 C22 0.5(4) 2_667 .
O1 Mn1 N2 C22 -83.4(4) 1_565 .
O2 Mn1 N2 C22 -172.3(4) 2_547 .
N1 Mn1 N2 C22 128.0(15) . .
C16 C15 N3 C17 0.2(4) . .
C13 C17 N3 C15 -0.1(4) . .
C42 C43 N4 C41 0.1(5) . .
C40 C41 N4 C43 0.0(3) . .
C34 C33 N5 C32 -2.6(8) . .
C40 C33 N5 C32 178.4(5) . .
C31 C32 N5 C33 0.5(7) . .
C35 C32 N5 C33 178.5(5) . .
C9 C10 N6 C11 -1.5(8) . .
C18 C10 N6 C11 176.9(5) . .
C12 C11 N6 C10 3.4(8) . .
C13 C11 N6 C10 -176.6(5) . .
O2 C23 O1 Mn1 85.4(6) . 1_545
C24 C23 O1 Mn1 -94.8(4) . 1_545
O1 C23 O2 Mn1 0.0(11) . 2_547
C24 C23 O2 Mn1 -179.8(5) . 2_547
O4 C1 O3 Mn1 19.1(8) . 2_667
C2 C1 O3 Mn1 -161.0(3) . 2_667
O3 C1 O4 Mn1 -102.8(6) . 1_565
C2 C1 O4 Mn1 77.3(5) . 1_565
